data_1529349
loop_
_publ_author_name
'Wang, Ding'
'Cao, Peng'
'Wang, Bing'
'Jia, Tao'
'Lou, Yazhou'
'Wang, Min'
'Liao, Jian'

_publ_section_title
;
 Copper(I)-Catalyzed Asymmetric Pinacolboryl Addition of N-Boc-imines
 Using a Chiral Sulfoxide-Phosphine Ligand.
;
_journal_issue 10
_journal_name_full 'Organic letters'
_journal_page_first 2420
_journal_page_last 2423
_journal_paper_doi 10.1021/acs.orglett.5b00934
_journal_volume 17
_journal_year 2015
_chemical_formula_moiety 'C36 H62 Cl2 Cu2 O6 P2 S2'
_chemical_formula_sum 'C36 H62 Cl2 Cu2 O6 P2 S2'
_chemical_formula_weight 914.90
_chemical_name_systematic
;
 ?
;
_space_group_crystal_system monoclinic
_space_group_IT_number 4
_space_group_name_Hall 'P 2yb'
_space_group_name_H-M_alt 'P 1 21 1'
_symmetry_space_group_name_Hall 'P 2yb'
_symmetry_space_group_name_H-M 'P 1 21 1'
_atom_sites_solution_hydrogens geom
_atom_sites_solution_primary iterative
_audit_creation_date 2014-05-13
_audit_creation_method
;
Olex2 1.2
(compiled 2014.03.20 svn.r2914 for OlexSys, GUI svn.r4816)
;
_cell_angle_alpha 90
_cell_angle_beta 92.328(2)
_cell_angle_gamma 90
_cell_formula_units_Z 2
_cell_length_a 10.6416(3)
_cell_length_b 13.3076(6)
_cell_length_c 17.3445(5)
_cell_measurement_reflns_used 3079
_cell_measurement_temperature 293(2)
_cell_measurement_theta_max 24.4760
_cell_measurement_theta_min 3.3250
_cell_volume 2454.20(15)
_computing_cell_refinement
;
CrysAlisPro, Agilent Technologies,
Version 1.171.36.28 (release 01-02-2013 CrysAlis171 .NET)
(compiled Feb  1 2013,16:14:44)
;
_computing_data_collection
;
CrysAlisPro, Agilent Technologies,
Version 1.171.36.28 (release 01-02-2013 CrysAlis171 .NET)
(compiled Feb  1 2013,16:14:44)
;
_computing_data_reduction
;
CrysAlisPro, Agilent Technologies,
Version 1.171.36.28 (release 01-02-2013 CrysAlis171 .NET)
(compiled Feb  1 2013,16:14:44)
;
_computing_molecular_graphics 'Olex2 (Dolomanov et al., 2009)'
_computing_publication_material 'Olex2 (Dolomanov et al., 2009)'
_computing_structure_refinement 'ShelXL (Sheldrick, 2008)'
_computing_structure_solution
;
Superflip (Palatinus & Chapuis, 2007;Palatinus & van der Lee, 2008;
Palatinus et al., 2012)
;
_diffrn_ambient_temperature 293.15
_diffrn_detector_area_resol_mean 16.0874
_diffrn_measured_fraction_theta_full 0.996
_diffrn_measured_fraction_theta_max 0.997
_diffrn_measurement_details
;
  1 omega  -23.00   15.00   1.0000   10.0000
omega____ theta____ kappa____ phi______ frames
    -      -17.5174  -99.0000 -150.0000 38

  2 omega  -14.00   21.00   1.0000   10.0000
omega____ theta____ kappa____ phi______ frames
    -      -17.5174  -99.0000   30.0000 35

  3 omega  -62.00   32.00   1.0000   10.0000
omega____ theta____ kappa____ phi______ frames
    -      -17.5174    0.0000    0.0000 94

  4 omega  -13.00   40.00   1.0000   10.0000
omega____ theta____ kappa____ phi______ frames
    -      -17.5174   19.0000 -150.0000 53
;
_diffrn_measurement_device_type 'Xcalibur, Eos'
_diffrn_measurement_method '\w scans'
_diffrn_orient_matrix_UB_11 -0.0129884000
_diffrn_orient_matrix_UB_12 -0.0468728000
_diffrn_orient_matrix_UB_13 -0.0180299000
_diffrn_orient_matrix_UB_21 0.0134530000
_diffrn_orient_matrix_UB_22 0.0211864000
_diffrn_orient_matrix_UB_23 -0.0362943000
_diffrn_orient_matrix_UB_31 0.0640300000
_diffrn_orient_matrix_UB_32 -0.0139909000
_diffrn_orient_matrix_UB_33 0.0057085000
_diffrn_radiation_monochromator graphite
_diffrn_radiation_type MoK\a
_diffrn_radiation_wavelength 0.71073
_diffrn_reflns_av_R_equivalents 0.0249
_diffrn_reflns_av_unetI/netI 0.0576
_diffrn_reflns_laue_measured_fraction_full 0.996
_diffrn_reflns_laue_measured_fraction_max 0.997
_diffrn_reflns_limit_h_max 11
_diffrn_reflns_limit_h_min -13
_diffrn_reflns_limit_k_max 16
_diffrn_reflns_limit_k_min -16
_diffrn_reflns_limit_l_max 21
_diffrn_reflns_limit_l_min -19
_diffrn_reflns_number 10538
_diffrn_reflns_point_group_measured_fraction_full 0.784
_diffrn_reflns_point_group_measured_fraction_max 0.772
_diffrn_reflns_theta_full 25.242
_diffrn_reflns_theta_max 26.371
_diffrn_reflns_theta_min 2.972
_diffrn_source 'Enhance (Mo) X-ray Source'
_exptl_absorpt_coefficient_mu 1.161
_exptl_absorpt_correction_T_max 1.00000
_exptl_absorpt_correction_T_min 0.88128
_exptl_absorpt_correction_type multi-scan
_exptl_absorpt_process_details
;
CrysAlisPro, Agilent Technologies,
Version 1.171.36.28 (release 01-02-2013 CrysAlis171 .NET)
(compiled Feb  1 2013,16:14:44)
Empirical absorption correction using spherical harmonics,
 implemented in SCALE3 ABSPACK scaling algorithm.
;
_exptl_crystal_colour
;
;
_exptl_crystal_density_diffrn 1.238
_exptl_crystal_description
;
;
_exptl_crystal_F_000 960
_exptl_crystal_size_max 0.3
_exptl_crystal_size_mid 0.3
_exptl_crystal_size_min 0.2
_refine_diff_density_max 0.369
_refine_diff_density_min -0.301
_refine_diff_density_rms 0.066
_refine_ls_abs_structure_details
;
 Flack x determined using 1759 quotients [(I+)-(I-)]/[(I+)+(I-)]
 (Parsons and Flack (2004), Acta Cryst. A60, s61).
;
_refine_ls_abs_structure_Flack -0.007(10)
_refine_ls_extinction_method none
_refine_ls_goodness_of_fit_ref 1.023
_refine_ls_hydrogen_treatment constr
_refine_ls_matrix_type full
_refine_ls_number_parameters 469
_refine_ls_number_reflns 7748
_refine_ls_number_restraints 1
_refine_ls_restrained_S_all 1.023
_refine_ls_R_factor_all 0.0651
_refine_ls_R_factor_gt 0.0471
_refine_ls_shift/su_max 0.012
_refine_ls_shift/su_mean 0.000
_refine_ls_structure_factor_coef Fsqd
_refine_ls_weighting_details
;
 w=1/[\s^2^(Fo^2^)+(0.0590P)^2^]
 where P=(Fo^2^+2Fc^2^)/3
;
_refine_ls_weighting_scheme calc
_refine_ls_wR_factor_gt 0.1096
_refine_ls_wR_factor_ref 0.1219
_reflns_Friedel_coverage 0.482
_reflns_friedel_fraction_full 0.550
_reflns_friedel_fraction_max 0.526
_reflns_number_gt 6094
_reflns_number_total 7748
_reflns_threshold_expression 'I > 2\s(I)'
_cod_data_source_file ol5b00934_si_001.cif
_cod_data_source_block 140512_s3_sws_lj
_cod_depositor_comments
;

2019-03-17
Z value and formula fixed to values more according to usual
chemical conventions.                 miguel
;
_cod_original_formula_sum 'C18 H31 Cl Cu O3 P S'
_cod_original_formula_weight 457.45
_cod_original_formula_moiety '0.5(C36 H62 Cl2 Cu2 O6 P2 S2)'
_cod_original_formula_units_Z 4
_cod_original_cell_volume 2454.20(14)
_cod_database_code 1529349
_shelxl_version_number 2013-2
_chemical_oxdiff_formula c12h12n2o3s1cu1cl1
_shelx_space_group_comment
;
The symmetry employed for this shelxl refinement is uniquely defined
by the following loop, which should always be used as a source of
symmetry information in preference to the above space-group names.
They are only intended as comments.
;
_shelx_estimated_absorpt_t_max 0.801
_shelx_estimated_absorpt_t_min 0.722
_reflns_odcompleteness_completeness 99.79
_reflns_odcompleteness_iscentric 1
_reflns_odcompleteness_theta 26.32
_olex2_refinement_description
;
1. Fixed Uiso
 At 1.2 times of:
  All C(H) groups
 At 1.5 times of:
  All C(H,H,H) groups
2.a Ternary CH refined with riding coordinates:
 C25(H25), C28(H28), C31(H31), C34(H34)
2.b Aromatic/amide H refined with riding coordinates:
 C5(H5), C6(H6), C11(H11), C12(H12)
2.c Idealised Me refined as rotating group:
 C13(H13A,H13B,H13C), C14(H14A,H14B,H14C), C15(H15A,H15B,H15C), C16(H16A,H16B,
 H16C), C18(H18A,H18B,H18C), C19(H19A,H19B,H19C), C20(H20A,H20B,H20C), C22(H22A,
 H22B,H22C), C23(H23A,H23B,H23C), C24(H24A,H24B,H24C), C26(H26A,H26B,H26C),
 C27(H27A,H27B,H27C), C29(H29A,H29B,H29C), C30(H30A,H30B,H30C), C32(H32A,H32B,
 H32C), C33(H33A,H33B,H33C), C35(H35A,H35B,H35C), C36(H36A,H36B,H36C)
;

loop_
_space_group_symop_operation_xyz
'x, y, z'
'-x, y+1/2, -z'

loop_
_atom_site_label
_atom_site_type_symbol
_atom_site_fract_x
_atom_site_fract_y
_atom_site_fract_z
_atom_site_U_iso_or_equiv
_atom_site_adp_type
_atom_site_occupancy
_atom_site_site_symmetry_order
_atom_site_calc_flag
_atom_site_refinement_flags_posn
C1 C 0.0759(5) 0.5209(6) 1.0092(4) 0.0455(15) Uani 1 1 d .
C2 C 0.2045(6) 0.4961(6) 1.0189(4) 0.0492(16) Uani 1 1 d .
C3 C 0.2655(6) 0.5148(7) 1.0900(4) 0.058(2) Uani 1 1 d .
C4 C 0.2004(7) 0.5604(7) 1.1503(4) 0.067(2) Uani 1 1 d .
C5 C 0.0768(6) 0.5881(6) 1.1381(4) 0.061(2) Uani 1 1 d .
H5 H 0.0342 0.6195 1.1772 0.073 Uiso 1 1 calc R
C6 C 0.0163(6) 0.5693(6) 1.0679(4) 0.0553(18) Uani 1 1 d .
H6 H -0.0667 0.5897 1.0598 0.066 Uiso 1 1 calc R
C7 C 0.0849(6) 0.2937(5) 0.4949(4) 0.0460(15) Uani 1 1 d .
C8 C 0.2133(5) 0.3160(6) 0.4931(4) 0.0472(16) Uani 1 1 d .
C9 C 0.2749(6) 0.2959(7) 0.4251(4) 0.0568(19) Uani 1 1 d .
C10 C 0.2120(7) 0.2482(7) 0.3625(4) 0.065(2) Uani 1 1 d .
C11 C 0.0859(7) 0.2233(7) 0.3677(4) 0.064(2) Uani 1 1 d .
H11 H 0.0440 0.1918 0.3263 0.077 Uiso 1 1 calc R
C12 C 0.0227(6) 0.2444(6) 0.4323(4) 0.0555(19) Uani 1 1 d .
H12 H -0.0614 0.2263 0.4352 0.067 Uiso 1 1 calc R
C13 C 0.4496(12) 0.4644(17) 1.1543(6) 0.233(14) Uani 1 1 d .
H13A H 0.5175 0.4227 1.1384 0.350 Uiso 1 1 calc GR
H13B H 0.3954 0.4260 1.1859 0.350 Uiso 1 1 calc GR
H13C H 0.4829 0.5206 1.1832 0.350 Uiso 1 1 calc GR
C14 C 0.2041(9) 0.6213(12) 1.2798(5) 0.114(4) Uani 1 1 d .
H14A H 0.1500 0.6745 1.2613 0.171 Uiso 1 1 calc GR
H14B H 0.2650 0.6477 1.3169 0.171 Uiso 1 1 calc GR
H14C H 0.1549 0.5705 1.3038 0.171 Uiso 1 1 calc GR
C15 C 0.4497(8) 0.3638(12) 0.3652(5) 0.119(5) Uani 1 1 d .
H15A H 0.4863 0.3177 0.3299 0.178 Uiso 1 1 calc GR
H15B H 0.5131 0.4094 0.3849 0.178 Uiso 1 1 calc GR
H15C H 0.3838 0.4010 0.3388 0.178 Uiso 1 1 calc GR
C16 C 0.2160(9) 0.1873(11) 0.2331(5) 0.115(5) Uani 1 1 d .
H16A H 0.2734 0.1811 0.1920 0.173 Uiso 1 1 calc GR
H16B H 0.1492 0.2324 0.2177 0.173 Uiso 1 1 calc GR
H16C H 0.1816 0.1224 0.2443 0.173 Uiso 1 1 calc GR
C17 C -0.1270(5) 0.4060(7) 0.9433(4) 0.062(2) Uani 1 1 d .
C18 C -0.2280(6) 0.4478(8) 0.9945(5) 0.081(3) Uani 1 1 d .
H18A H -0.1933 0.4569 1.0460 0.121 Uiso 1 1 calc GR
H18B H -0.2972 0.4016 0.9953 0.121 Uiso 1 1 calc GR
H18C H -0.2570 0.5113 0.9744 0.121 Uiso 1 1 calc GR
C19 C -0.1852(6) 0.3777(9) 0.8616(5) 0.086(3) Uani 1 1 d .
H19A H -0.2283 0.4349 0.8397 0.129 Uiso 1 1 calc GR
H19B H -0.2435 0.3233 0.8666 0.129 Uiso 1 1 calc GR
H19C H -0.1193 0.3577 0.8287 0.129 Uiso 1 1 calc GR
C20 C -0.0557(7) 0.3169(7) 0.9806(5) 0.071(2) Uani 1 1 d .
H20A H 0.0111 0.2969 0.9484 0.107 Uiso 1 1 calc GR
H20B H -0.1125 0.2617 0.9865 0.107 Uiso 1 1 calc GR
H20C H -0.0211 0.3366 1.0304 0.107 Uiso 1 1 calc GR
C21 C -0.1214(6) 0.4076(7) 0.5504(5) 0.067(2) Uani 1 1 d .
C22 C -0.2245(7) 0.3626(9) 0.4945(5) 0.094(3) Uani 1 1 d .
H22A H -0.1896 0.3503 0.4452 0.141 Uiso 1 1 calc GR
H22B H -0.2931 0.4092 0.4885 0.141 Uiso 1 1 calc GR
H22C H -0.2544 0.3006 0.5153 0.141 Uiso 1 1 calc GR
C23 C -0.1797(7) 0.4362(10) 0.6273(5) 0.092(3) Uani 1 1 d .
H23A H -0.2226 0.3791 0.6474 0.138 Uiso 1 1 calc GR
H23B H -0.2384 0.4902 0.6187 0.138 Uiso 1 1 calc GR
H23C H -0.1144 0.4572 0.6636 0.138 Uiso 1 1 calc GR
C24 C -0.0536(7) 0.4950(7) 0.5169(6) 0.083(3) Uani 1 1 d .
H24A H 0.0167 0.5129 0.5505 0.125 Uiso 1 1 calc GR
H24B H -0.1099 0.5511 0.5115 0.125 Uiso 1 1 calc GR
H24C H -0.0242 0.4769 0.4672 0.125 Uiso 1 1 calc GR
C25 C 0.3790(6) 0.3405(6) 0.9665(4) 0.060(2) Uani 1 1 d .
H25 H 0.4453 0.3608 1.0041 0.072 Uiso 1 1 calc R
C26 C 0.2924(9) 0.2646(9) 1.0052(6) 0.099(3) Uani 1 1 d .
H26A H 0.2627 0.2931 1.0519 0.148 Uiso 1 1 calc GR
H26B H 0.3384 0.2041 1.0170 0.148 Uiso 1 1 calc GR
H26C H 0.2220 0.2493 0.9708 0.148 Uiso 1 1 calc GR
C27 C 0.4412(8) 0.2899(9) 0.8975(5) 0.096(3) Uani 1 1 d .
H27A H 0.3787 0.2776 0.8571 0.145 Uiso 1 1 calc GR
H27B H 0.4785 0.2274 0.9138 0.145 Uiso 1 1 calc GR
H27C H 0.5051 0.3334 0.8786 0.145 Uiso 1 1 calc GR
C28 C 0.4106(6) 0.5527(8) 0.9239(4) 0.066(2) Uani 1 1 d .
H28 H 0.4762 0.5453 0.9648 0.079 Uiso 1 1 calc R
C29 C 0.3518(8) 0.6549(8) 0.9304(6) 0.092(3) Uani 1 1 d .
H29A H 0.2823 0.6606 0.8935 0.138 Uiso 1 1 calc GR
H29B H 0.4131 0.7056 0.9203 0.138 Uiso 1 1 calc GR
H29C H 0.3222 0.6637 0.9815 0.138 Uiso 1 1 calc GR
C30 C 0.4700(8) 0.5456(11) 0.8469(5) 0.107(4) Uani 1 1 d .
H30A H 0.5143 0.4830 0.8436 0.160 Uiso 1 1 calc GR
H30B H 0.5279 0.6002 0.8415 0.160 Uiso 1 1 calc GR
H30C H 0.4058 0.5489 0.8065 0.160 Uiso 1 1 calc GR
C31 C 0.4189(7) 0.2619(8) 0.6001(5) 0.070(2) Uani 1 1 d .
H31 H 0.4864 0.2722 0.5641 0.084 Uiso 1 1 calc R
C32 C 0.3659(11) 0.1592(8) 0.5857(7) 0.126(5) Uani 1 1 d .
H32A H 0.3307 0.1554 0.5340 0.188 Uiso 1 1 calc GR
H32B H 0.3014 0.1460 0.6215 0.188 Uiso 1 1 calc GR
H32C H 0.4316 0.1101 0.5925 0.188 Uiso 1 1 calc GR
C33 C 0.4754(9) 0.2731(11) 0.6811(6) 0.120(5) Uani 1 1 d .
H33A H 0.5248 0.3334 0.6844 0.179 Uiso 1 1 calc GR
H33B H 0.5281 0.2162 0.6933 0.179 Uiso 1 1 calc GR
H33C H 0.4093 0.2766 0.7171 0.179 Uiso 1 1 calc GR
C34 C 0.3848(6) 0.4760(7) 0.5515(4) 0.064(2) Uani 1 1 d .
H34 H 0.4490 0.4558 0.5157 0.077 Uiso 1 1 calc R
C35 C 0.2983(8) 0.5496(8) 0.5113(6) 0.093(3) Uani 1 1 d .
H35A H 0.2538 0.5169 0.4691 0.140 Uiso 1 1 calc GR
H35B H 0.3465 0.6045 0.4921 0.140 Uiso 1 1 calc GR
H35C H 0.2392 0.5747 0.5470 0.140 Uiso 1 1 calc GR
C36 C 0.4495(9) 0.5240(10) 0.6205(6) 0.104(4) Uani 1 1 d .
H36A H 0.3885 0.5403 0.6579 0.156 Uiso 1 1 calc GR
H36B H 0.4911 0.5843 0.6049 0.156 Uiso 1 1 calc GR
H36C H 0.5104 0.4782 0.6430 0.156 Uiso 1 1 calc GR
Cl1 Cl 0.12239(16) 0.28032(15) 0.77943(10) 0.0568(4) Uani 1 1 d .
Cl2 Cl 0.12498(16) 0.53514(14) 0.72633(10) 0.0574(4) Uani 1 1 d .
Cu1 Cu 0.15231(6) 0.43857(7) 0.83760(4) 0.0528(2) Uani 1 1 d .
Cu2 Cu 0.15713(6) 0.37674(7) 0.66987(4) 0.0538(2) Uani 1 1 d .
O1 O 0.3905(5) 0.4946(7) 1.0980(3) 0.110(3) Uani 1 1 d .
O2 O 0.2674(5) 0.5784(7) 1.2167(3) 0.113(3) Uani 1 1 d .
O3 O -0.0812(4) 0.5977(5) 0.9044(3) 0.0679(15) Uani 1 1 d .
O4 O 0.4017(4) 0.3119(6) 0.4244(3) 0.081(2) Uani 1 1 d .
O5 O 0.2819(5) 0.2260(6) 0.3009(3) 0.090(2) Uani 1 1 d .
O6 O -0.0730(5) 0.2166(5) 0.5926(3) 0.0690(15) Uani 1 1 d .
P1 P 0.29123(13) 0.45286(17) 0.93489(9) 0.0487(5) Uani 1 1 d .
P2 P 0.29836(13) 0.36156(16) 0.58080(10) 0.0491(4) Uani 1 1 d .
S1 S -0.01007(13) 0.50293(15) 0.91909(9) 0.0481(4) Uani 1 1 d .
S2 S -0.00376(14) 0.31122(15) 0.58032(9) 0.0498(4) Uani 1 1 d .

loop_
_atom_site_aniso_label
_atom_site_aniso_U_11
_atom_site_aniso_U_22
_atom_site_aniso_U_33
_atom_site_aniso_U_23
_atom_site_aniso_U_13
_atom_site_aniso_U_12
C1 0.043(3) 0.045(4) 0.049(4) 0.002(3) 0.008(3) 0.001(3)
C2 0.053(3) 0.049(4) 0.046(4) -0.009(4) 0.005(3) 0.001(3)
C3 0.050(3) 0.077(6) 0.048(4) -0.006(4) -0.004(3) 0.011(4)
C4 0.066(4) 0.086(7) 0.048(4) -0.014(5) -0.003(3) -0.002(5)
C5 0.066(4) 0.059(5) 0.059(5) -0.016(4) 0.014(3) 0.004(4)
C6 0.052(4) 0.048(4) 0.066(5) -0.001(4) 0.008(3) 0.007(3)
C7 0.052(3) 0.039(4) 0.047(4) 0.002(3) 0.007(3) -0.002(3)
C8 0.045(3) 0.051(4) 0.046(4) -0.002(3) 0.003(3) -0.004(3)
C9 0.047(3) 0.069(5) 0.056(4) -0.012(4) 0.007(3) -0.006(4)
C10 0.066(4) 0.079(6) 0.051(4) -0.012(4) 0.012(3) -0.004(4)
C11 0.069(4) 0.071(6) 0.051(4) -0.018(4) -0.003(3) -0.010(4)
C12 0.054(4) 0.059(5) 0.054(4) -0.005(4) 0.002(3) -0.015(4)
C13 0.148(10) 0.47(4) 0.080(7) -0.060(14) -0.044(7) 0.173(17)
C14 0.104(7) 0.186(14) 0.052(5) -0.046(8) 0.004(5) 0.004(8)
C15 0.094(6) 0.197(15) 0.067(5) -0.016(8) 0.025(4) -0.056(8)
C16 0.110(7) 0.176(13) 0.062(6) -0.052(7) 0.023(5) -0.023(8)
C17 0.040(3) 0.070(6) 0.078(5) -0.009(4) 0.011(3) 0.005(3)
C18 0.052(4) 0.094(7) 0.098(6) -0.010(6) 0.025(4) -0.007(5)
C19 0.054(4) 0.120(9) 0.084(6) -0.042(7) 0.001(4) -0.015(5)
C20 0.061(4) 0.060(5) 0.095(6) 0.002(5) 0.017(4) -0.017(4)
C21 0.043(3) 0.079(6) 0.077(5) -0.011(5) -0.005(3) 0.009(4)
C22 0.057(4) 0.113(9) 0.109(7) -0.021(7) -0.029(4) 0.010(5)
C23 0.055(4) 0.127(9) 0.094(6) -0.029(8) 0.010(4) 0.014(6)
C24 0.071(5) 0.061(6) 0.116(7) 0.011(6) -0.014(5) 0.021(5)
C25 0.049(3) 0.070(6) 0.059(4) -0.012(4) -0.006(3) 0.014(4)
C26 0.086(6) 0.084(8) 0.127(9) 0.017(7) 0.012(6) 0.021(6)
C27 0.092(6) 0.118(9) 0.078(6) -0.018(7) -0.006(5) 0.049(6)
C28 0.047(4) 0.090(7) 0.061(5) -0.003(5) -0.003(3) -0.004(4)
C29 0.077(6) 0.080(8) 0.118(8) 0.001(7) -0.003(5) -0.013(5)
C30 0.083(6) 0.141(11) 0.099(7) -0.015(8) 0.028(5) -0.032(7)
C31 0.063(4) 0.086(7) 0.063(5) -0.002(5) 0.012(3) 0.025(5)
C32 0.134(10) 0.070(8) 0.169(13) 0.015(8) -0.039(9) 0.016(7)
C33 0.092(6) 0.168(14) 0.096(7) -0.009(9) -0.031(5) 0.052(8)
C34 0.055(4) 0.079(6) 0.059(4) -0.014(4) 0.012(3) -0.013(4)
C35 0.088(6) 0.076(7) 0.115(8) 0.023(6) -0.001(5) -0.007(6)
C36 0.091(6) 0.119(10) 0.102(7) -0.032(8) 0.011(5) -0.049(7)
Cl1 0.0682(9) 0.0522(11) 0.0503(9) 0.0004(9) 0.0061(7) -0.0060(9)
Cl2 0.0695(10) 0.0498(10) 0.0529(10) 0.0013(9) 0.0021(8) 0.0087(9)
Cu1 0.0496(4) 0.0623(6) 0.0461(4) -0.0041(5) -0.0033(3) -0.0031(4)
Cu2 0.0512(4) 0.0640(6) 0.0468(4) -0.0039(5) 0.0095(3) 0.0034(4)
O1 0.059(3) 0.204(9) 0.064(3) -0.049(5) -0.020(2) 0.040(4)
O2 0.084(4) 0.200(10) 0.055(3) -0.054(5) -0.007(3) 0.027(5)
O3 0.067(3) 0.065(4) 0.071(3) 0.012(3) -0.001(2) 0.018(3)
O4 0.056(3) 0.129(6) 0.059(3) -0.022(4) 0.018(2) -0.020(3)
O5 0.082(3) 0.135(6) 0.056(3) -0.037(4) 0.018(3) -0.012(4)
O6 0.071(3) 0.065(4) 0.073(3) 0.007(3) 0.014(2) -0.024(3)
P1 0.0359(7) 0.0657(13) 0.0443(9) -0.0075(10) -0.0002(6) 0.0043(9)
P2 0.0387(7) 0.0619(13) 0.0469(9) -0.0047(10) 0.0047(6) -0.0014(8)
S1 0.0404(7) 0.0545(11) 0.0494(9) 0.0018(9) 0.0004(6) 0.0061(8)
S2 0.0418(8) 0.0602(12) 0.0476(9) 0.0011(9) 0.0053(6) -0.0053(8)

loop_
_atom_type_symbol
_atom_type_description
_atom_type_scat_dispersion_real
_atom_type_scat_dispersion_imag
_atom_type_scat_source
C C 0.0033 0.0016 'International Tables Vol C Tables 4.2.6.8 and 6.1.1.4'
H H 0.0000 0.0000 'International Tables Vol C Tables 4.2.6.8 and 6.1.1.4'
Cl Cl 0.1484 0.1585 'International Tables Vol C Tables 4.2.6.8 and 6.1.1.4'
Cu Cu 0.3201 1.2651 'International Tables Vol C Tables 4.2.6.8 and 6.1.1.4'
O O 0.0106 0.0060 'International Tables Vol C Tables 4.2.6.8 and 6.1.1.4'
P P 0.1023 0.0942 'International Tables Vol C Tables 4.2.6.8 and 6.1.1.4'
S S 0.1246 0.1234 'International Tables Vol C Tables 4.2.6.8 and 6.1.1.4'

loop_
_geom_angle_atom_site_label_1
_geom_angle_atom_site_label_2
_geom_angle_atom_site_label_3
_geom_angle
C2 C1 S1 122.0(5)
C6 C1 C2 119.6(6)
C6 C1 S1 118.1(5)
C1 C2 P1 119.4(5)
C3 C2 C1 118.6(6)
C3 C2 P1 121.7(5)
C2 C3 C4 120.5(6)
O1 C3 C2 118.2(6)
O1 C3 C4 121.1(6)
C5 C4 C3 119.8(6)
O2 C4 C3 116.7(7)
O2 C4 C5 123.5(7)
C4 C5 H5 120.1
C4 C5 C6 119.8(7)
C6 C5 H5 120.1
C1 C6 H6 119.2
C5 C6 C1 121.7(6)
C5 C6 H6 119.2
C8 C7 C12 120.6(6)
C8 C7 S2 122.4(5)
C12 C7 S2 116.6(5)
C7 C8 P2 119.9(5)
C9 C8 C7 118.1(6)
C9 C8 P2 121.9(5)
C8 C9 C10 120.9(6)
O4 C9 C8 118.4(6)
O4 C9 C10 120.2(6)
C11 C10 C9 119.3(6)
O5 C10 C9 116.6(6)
O5 C10 C11 124.1(7)
C10 C11 H11 119.5
C12 C11 C10 121.1(7)
C12 C11 H11 119.5
C7 C12 H12 120.1
C11 C12 C7 119.9(6)
C11 C12 H12 120.1
H13A C13 H13B 109.5
H13A C13 H13C 109.5
H13B C13 H13C 109.5
O1 C13 H13A 109.5
O1 C13 H13B 109.5
O1 C13 H13C 109.5
H14A C14 H14B 109.5
H14A C14 H14C 109.5
H14B C14 H14C 109.5
O2 C14 H14A 109.5
O2 C14 H14B 109.5
O2 C14 H14C 109.5
H15A C15 H15B 109.5
H15A C15 H15C 109.5
H15B C15 H15C 109.5
O4 C15 H15A 109.5
O4 C15 H15B 109.5
O4 C15 H15C 109.5
H16A C16 H16B 109.5
H16A C16 H16C 109.5
H16B C16 H16C 109.5
O5 C16 H16A 109.5
O5 C16 H16B 109.5
O5 C16 H16C 109.5
C18 C17 C19 110.6(6)
C18 C17 C20 112.6(7)
C18 C17 S1 111.9(6)
C19 C17 S1 101.9(6)
C20 C17 C19 111.4(8)
C20 C17 S1 108.0(4)
C17 C18 H18A 109.5
C17 C18 H18B 109.5
C17 C18 H18C 109.5
H18A C18 H18B 109.5
H18A C18 H18C 109.5
H18B C18 H18C 109.5
C17 C19 H19A 109.5
C17 C19 H19B 109.5
C17 C19 H19C 109.5
H19A C19 H19B 109.5
H19A C19 H19C 109.5
H19B C19 H19C 109.5
C17 C20 H20A 109.5
C17 C20 H20B 109.5
C17 C20 H20C 109.5
H20A C20 H20B 109.5
H20A C20 H20C 109.5
H20B C20 H20C 109.5
C22 C21 S2 111.1(7)
C23 C21 C22 109.6(6)
C23 C21 S2 102.7(6)
C24 C21 C22 113.3(8)
C24 C21 C23 111.2(8)
C24 C21 S2 108.4(4)
C21 C22 H22A 109.5
C21 C22 H22B 109.5
C21 C22 H22C 109.5
H22A C22 H22B 109.5
H22A C22 H22C 109.5
H22B C22 H22C 109.5
C21 C23 H23A 109.5
C21 C23 H23B 109.5
C21 C23 H23C 109.5
H23A C23 H23B 109.5
H23A C23 H23C 109.5
H23B C23 H23C 109.5
C21 C24 H24A 109.5
C21 C24 H24B 109.5
C21 C24 H24C 109.5
H24A C24 H24B 109.5
H24A C24 H24C 109.5
H24B C24 H24C 109.5
C26 C25 H25 108.5
C26 C25 C27 109.6(8)
C26 C25 P1 110.9(5)
C27 C25 H25 108.5
C27 C25 P1 110.7(6)
P1 C25 H25 108.5
C25 C26 H26A 109.5
C25 C26 H26B 109.5
C25 C26 H26C 109.5
H26A C26 H26B 109.5
H26A C26 H26C 109.5
H26B C26 H26C 109.5
C25 C27 H27A 109.5
C25 C27 H27B 109.5
C25 C27 H27C 109.5
H27A C27 H27B 109.5
H27A C27 H27C 109.5
H27B C27 H27C 109.5
C29 C28 H28 108.9
C29 C28 P1 110.5(5)
C30 C28 H28 108.9
C30 C28 C29 108.4(9)
C30 C28 P1 111.2(7)
P1 C28 H28 108.9
C28 C29 H29A 109.5
C28 C29 H29B 109.5
C28 C29 H29C 109.5
H29A C29 H29B 109.5
H29A C29 H29C 109.5
H29B C29 H29C 109.5
C28 C30 H30A 109.5
C28 C30 H30B 109.5
C28 C30 H30C 109.5
H30A C30 H30B 109.5
H30A C30 H30C 109.5
H30B C30 H30C 109.5
C32 C31 H31 107.6
C32 C31 C33 112.2(10)
C32 C31 P2 111.6(6)
C33 C31 H31 107.6
C33 C31 P2 110.0(7)
P2 C31 H31 107.6
C31 C32 H32A 109.5
C31 C32 H32B 109.5
C31 C32 H32C 109.5
H32A C32 H32B 109.5
H32A C32 H32C 109.5
H32B C32 H32C 109.5
C31 C33 H33A 109.5
C31 C33 H33B 109.5
C31 C33 H33C 109.5
H33A C33 H33B 109.5
H33A C33 H33C 109.5
H33B C33 H33C 109.5
C35 C34 H34 108.3
C35 C34 C36 110.3(9)
C35 C34 P2 111.2(5)
C36 C34 H34 108.3
C36 C34 P2 110.3(6)
P2 C34 H34 108.3
C34 C35 H35A 109.5
C34 C35 H35B 109.5
C34 C35 H35C 109.5
H35A C35 H35B 109.5
H35A C35 H35C 109.5
H35B C35 H35C 109.5
C34 C36 H36A 109.5
C34 C36 H36B 109.5
C34 C36 H36C 109.5
H36A C36 H36B 109.5
H36A C36 H36C 109.5
H36B C36 H36C 109.5
Cu2 Cl1 Cu1 80.44(7)
Cu1 Cl2 Cu2 80.51(7)
Cl1 Cu1 Cu2 49.55(5)
Cl1 Cu1 S1 118.54(7)
Cl2 Cu1 Cl1 97.39(7)
Cl2 Cu1 Cu2 50.15(5)
Cl2 Cu1 S1 102.69(7)
P1 Cu1 Cl1 118.71(8)
P1 Cu1 Cl2 130.10(8)
P1 Cu1 Cu2 136.21(5)
P1 Cu1 S1 89.71(6)
S1 Cu1 Cu2 134.00(5)
Cl1 Cu2 Cl2 97.06(7)
Cl1 Cu2 Cu1 50.02(5)
Cl1 Cu2 S2 101.10(7)
Cl2 Cu2 Cu1 49.34(5)
Cl2 Cu2 S2 118.50(7)
P2 Cu2 Cl1 130.84(8)
P2 Cu2 Cl2 119.17(8)
P2 Cu2 Cu1 137.41(5)
P2 Cu2 S2 90.11(6)
S2 Cu2 Cu1 132.38(5)
C13 O1 C3 128.6(9)
C4 O2 C14 118.4(7)
C15 O4 C9 119.3(7)
C10 O5 C16 117.1(6)
C2 P1 C28 103.0(4)
C2 P1 Cu1 106.8(2)
C25 P1 C2 106.4(3)
C25 P1 C28 105.8(3)
C25 P1 Cu1 118.4(2)
C28 P1 Cu1 115.1(3)
C8 P2 C31 103.0(4)
C8 P2 C34 106.0(3)
C8 P2 Cu2 106.40(19)
C31 P2 Cu2 115.0(3)
C34 P2 C31 106.7(4)
C34 P2 Cu2 118.3(3)
C1 S1 C17 102.6(3)
C1 S1 Cu1 101.8(2)
C17 S1 Cu1 112.7(2)
O3 S1 C1 105.9(3)
O3 S1 C17 106.7(3)
O3 S1 Cu1 124.6(2)
C7 S2 C21 103.3(3)
C7 S2 Cu2 101.1(2)
C21 S2 Cu2 112.4(3)
O6 S2 C7 106.8(3)
O6 S2 C21 107.2(3)
O6 S2 Cu2 123.8(2)

loop_
_geom_bond_atom_site_label_1
_geom_bond_atom_site_label_2
_geom_bond_distance
C1 C2 1.412(9)
C1 C6 1.380(9)
C1 S1 1.795(6)
C2 C3 1.393(9)
C2 P1 1.848(7)
C3 C4 1.414(10)
C3 O1 1.359(8)
C4 C5 1.374(10)
C4 O2 1.351(9)
C5 H5 0.9300
C5 C6 1.378(9)
C6 H6 0.9300
C7 C8 1.399(8)
C7 C12 1.412(9)
C7 S2 1.803(6)
C8 C9 1.399(9)
C8 P2 1.841(6)
C9 C10 1.404(10)
C9 O4 1.366(8)
C10 C11 1.389(10)
C10 O5 1.358(8)
C11 H11 0.9300
C11 C12 1.359(9)
C12 H12 0.9300
C13 H13A 0.9600
C13 H13B 0.9600
C13 H13C 0.9600
C13 O1 1.209(12)
C14 H14A 0.9600
C14 H14B 0.9600
C14 H14C 0.9600
C14 O2 1.427(10)
C15 H15A 0.9600
C15 H15B 0.9600
C15 H15C 0.9600
C15 O4 1.354(11)
C16 H16A 0.9600
C16 H16B 0.9600
C16 H16C 0.9600
C16 O5 1.440(10)
C17 C18 1.527(9)
C17 C19 1.569(10)
C17 C20 1.536(11)
C17 S1 1.852(8)
C18 H18A 0.9600
C18 H18B 0.9600
C18 H18C 0.9600
C19 H19A 0.9600
C19 H19B 0.9600
C19 H19C 0.9600
C20 H20A 0.9600
C20 H20B 0.9600
C20 H20C 0.9600
C21 C22 1.554(11)
C21 C23 1.542(10)
C21 C24 1.497(12)
C21 S2 1.852(8)
C22 H22A 0.9600
C22 H22B 0.9600
C22 H22C 0.9600
C23 H23A 0.9600
C23 H23B 0.9600
C23 H23C 0.9600
C24 H24A 0.9600
C24 H24B 0.9600
C24 H24C 0.9600
C25 H25 0.9800
C25 C26 1.540(12)
C25 C27 1.545(10)
C25 P1 1.835(8)
C26 H26A 0.9600
C26 H26B 0.9600
C26 H26C 0.9600
C27 H27A 0.9600
C27 H27B 0.9600
C27 H27C 0.9600
C28 H28 0.9800
C28 C29 1.503(13)
C28 C30 1.503(11)
C28 P1 1.854(9)
C29 H29A 0.9600
C29 H29B 0.9600
C29 H29C 0.9600
C30 H30A 0.9600
C30 H30B 0.9600
C30 H30C 0.9600
C31 H31 0.9800
C31 C32 1.496(14)
C31 C33 1.513(11)
C31 P2 1.865(8)
C32 H32A 0.9600
C32 H32B 0.9600
C32 H32C 0.9600
C33 H33A 0.9600
C33 H33B 0.9600
C33 H33C 0.9600
C34 H34 0.9800
C34 C35 1.498(12)
C34 C36 1.499(11)
C34 P2 1.860(8)
C35 H35A 0.9600
C35 H35B 0.9600
C35 H35C 0.9600
C36 H36A 0.9600
C36 H36B 0.9600
C36 H36C 0.9600
Cl1 Cu1 2.351(2)
Cl1 Cu2 2.335(2)
Cl2 Cu1 2.3270(19)
Cl2 Cu2 2.355(2)
Cu1 Cu2 3.0257(11)
Cu1 P1 2.2061(16)
Cu1 S1 2.4323(18)
Cu2 P2 2.2079(17)
Cu2 S2 2.4265(18)
O3 S1 1.487(6)
O6 S2 1.479(6)

loop_
_geom_torsion_atom_site_label_1
_geom_torsion_atom_site_label_2
_geom_torsion_atom_site_label_3
_geom_torsion_atom_site_label_4
_geom_torsion
C1 C2 C3 C4 -1.8(12)
C1 C2 C3 O1 -177.4(8)
C1 C2 P1 C25 -132.7(6)
C1 C2 P1 C28 116.2(6)
C1 C2 P1 Cu1 -5.3(7)
C2 C1 C6 C5 -4.6(12)
C2 C1 S1 C17 115.1(6)
C2 C1 S1 Cu1 -1.7(7)
C2 C1 S1 O3 -133.2(6)
C2 C3 C4 C5 -1.2(14)
C2 C3 C4 O2 -178.3(9)
C2 C3 O1 C13 -145.8(16)
C3 C2 P1 C25 54.0(8)
C3 C2 P1 C28 -57.0(8)
C3 C2 P1 Cu1 -178.6(6)
C3 C4 C5 C6 1.4(14)
C3 C4 O2 C14 -177.9(10)
C4 C3 O1 C13 39(2)
C4 C5 C6 C1 1.5(13)
C5 C4 O2 C14 5.1(16)
C6 C1 C2 C3 4.7(11)
C6 C1 C2 P1 -168.8(6)
C6 C1 S1 C17 -71.2(6)
C6 C1 S1 Cu1 172.0(5)
C6 C1 S1 O3 40.5(7)
C7 C8 C9 C10 -4.4(13)
C7 C8 C9 O4 -176.3(7)
C7 C8 P2 C31 118.1(6)
C7 C8 P2 C34 -130.0(6)
C7 C8 P2 Cu2 -3.2(7)
C8 C7 C12 C11 -3.8(12)
C8 C7 S2 C21 117.0(6)
C8 C7 S2 Cu2 0.5(7)
C8 C7 S2 O6 -130.2(6)
C8 C9 C10 C11 1.8(14)
C8 C9 C10 O5 -175.8(8)
C8 C9 O4 C15 -132.0(10)
C9 C8 P2 C31 -57.4(8)
C9 C8 P2 C34 54.5(8)
C9 C8 P2 Cu2 -178.7(6)
C9 C10 C11 C12 0.0(14)
C9 C10 O5 C16 -173.4(9)
C10 C9 O4 C15 56.1(13)
C10 C11 C12 C7 1.0(14)
C11 C10 O5 C16 9.2(15)
C12 C7 C8 C9 5.4(11)
C12 C7 C8 P2 -170.2(6)
C12 C7 S2 C21 -70.7(7)
C12 C7 S2 Cu2 172.8(5)
C12 C7 S2 O6 42.1(7)
C18 C17 S1 C1 71.3(6)
C18 C17 S1 Cu1 180.0(5)
C18 C17 S1 O3 -39.8(6)
C19 C17 S1 C1 -170.6(5)
C19 C17 S1 Cu1 -61.9(5)
C19 C17 S1 O3 78.3(6)
C20 C17 S1 C1 -53.1(6)
C20 C17 S1 Cu1 55.6(6)
C20 C17 S1 O3 -164.2(5)
C22 C21 S2 C7 73.1(6)
C22 C21 S2 Cu2 -178.8(5)
C22 C21 S2 O6 -39.5(6)
C23 C21 S2 C7 -169.8(6)
C23 C21 S2 Cu2 -61.7(6)
C23 C21 S2 O6 77.6(6)
C24 C21 S2 C7 -52.1(7)
C24 C21 S2 Cu2 56.1(6)
C24 C21 S2 O6 -164.7(6)
C26 C25 P1 C2 50.6(6)
C26 C25 P1 C28 159.7(6)
C26 C25 P1 Cu1 -69.5(6)
C27 C25 P1 C2 172.5(6)
C27 C25 P1 C28 -78.4(7)
C27 C25 P1 Cu1 52.4(7)
C29 C28 P1 C2 -45.2(7)
C29 C28 P1 C25 -156.7(6)
C29 C28 P1 Cu1 70.6(7)
C30 C28 P1 C2 -165.7(7)
C30 C28 P1 C25 82.8(7)
C30 C28 P1 Cu1 -49.9(8)
C32 C31 P2 C8 -40.3(8)
C32 C31 P2 C34 -151.7(8)
C32 C31 P2 Cu2 75.0(8)
C33 C31 P2 C8 -165.4(7)
C33 C31 P2 C34 83.2(8)
C33 C31 P2 Cu2 -50.1(8)
C35 C34 P2 C8 52.8(7)
C35 C34 P2 C31 162.1(6)
C35 C34 P2 Cu2 -66.4(7)
C36 C34 P2 C8 175.5(6)
C36 C34 P2 C31 -75.2(7)
C36 C34 P2 Cu2 56.2(7)
O1 C3 C4 C5 174.2(9)
O1 C3 C4 O2 -2.8(14)
O2 C4 C5 C6 178.3(9)
O4 C9 C10 C11 173.4(8)
O4 C9 C10 O5 -4.1(13)
O5 C10 C11 C12 177.4(9)
P1 C2 C3 C4 171.5(7)
P1 C2 C3 O1 -4.0(12)
P2 C8 C9 C10 171.1(7)
P2 C8 C9 O4 -0.7(11)
S1 C1 C2 C3 178.2(6)
S1 C1 C2 P1 4.8(9)
S1 C1 C6 C5 -178.4(6)
S2 C7 C8 C9 177.4(6)
S2 C7 C8 P2 1.8(9)
S2 C7 C12 C11 -176.2(7)
